data_4322134
loop_
_publ_author_name
'Mark T. Miller'
'Peter K. Gantzel'
'Timothy B. Karpishin'

_publ_section_title
;
 Effects of Sterics and Electronic Delocalization on the Photophysical,
 Structural, and Electrochemical Properties of 2,9-Disubstituted
 1,10-Phenanthroline Copper(I) Complexes
;
_journal_name_full 'Inorganic Chemistry'
_journal_page_first 3414
_journal_page_last 3422
_journal_paper_doi 10.1021/ic9900399
_journal_volume 38
_journal_year 1999
_chemical_formula_sum 'C56 H50 Cu F6 N4 O P'
_chemical_formula_weight 1003.51
_chemical_name_systematic
; 
 ? 
;
_space_group_IT_number 2
_symmetry_cell_setting triclinic
_symmetry_space_group_name_Hall '-P 1'
_symmetry_space_group_name_H-M 'P -1'
_atom_sites_solution_hydrogens geom
_atom_sites_solution_primary direct
_atom_sites_solution_secondary difmap
_audit_creation_method SHELXL
_cell_angle_alpha 107.81
_cell_angle_beta 106.72
_cell_angle_gamma 97.56
_cell_formula_units_Z 2
_cell_length_a 11.854(3)
_cell_length_b 14.705(3)
_cell_length_c 15.866(4)
_cell_measurement_temperature 187(2)
_cell_volume 2447.6(10)
_computing_structure_refinement 'SHELXL-93 (Sheldrick, 1993)'
_computing_structure_solution 'SHELXS-86 (Sheldrick, 1990)'
_diffrn_ambient_temperature 187(2)
_diffrn_radiation_monochromator graphite
_diffrn_radiation_source 'fine-focus sealed tube'
_diffrn_radiation_type MoK\a
_diffrn_radiation_wavelength 0.71073
_diffrn_reflns_av_R_equivalents 0.0000
_diffrn_reflns_av_sigmaI/netI 0.0697
_diffrn_reflns_limit_h_max 12
_diffrn_reflns_limit_h_min -12
_diffrn_reflns_limit_k_max 15
_diffrn_reflns_limit_k_min -15
_diffrn_reflns_limit_l_max 16
_diffrn_reflns_limit_l_min -17
_diffrn_reflns_number 8329
_diffrn_reflns_theta_max 22.50
_diffrn_reflns_theta_min 1.66
_exptl_absorpt_coefficient_mu 0.546
_exptl_crystal_density_diffrn 1.362
_exptl_crystal_F_000 1040
_exptl_crystal_size_max 1.00
_exptl_crystal_size_mid 1.00
_exptl_crystal_size_min 0.70
_refine_diff_density_max 0.953
_refine_diff_density_min -0.513
_refine_diff_density_rms 0.077
_refine_ls_extinction_method none
_refine_ls_goodness_of_fit_all 1.016
_refine_ls_goodness_of_fit_obs 1.013
_refine_ls_matrix_type full
_refine_ls_number_parameters 616
_refine_ls_number_reflns 8325
_refine_ls_number_restraints 0
_refine_ls_restrained_S_all 1.025
_refine_ls_restrained_S_obs 1.013
_refine_ls_R_factor_all 0.1149
_refine_ls_R_factor_obs 0.0752
_refine_ls_shift/esd_max -0.358
_refine_ls_shift/esd_mean 0.042
_refine_ls_structure_factor_coef Fsqd
_refine_ls_weighting_details 'w=1/[\s^2^(Fo^2^)+(0.1269P)^2^+3.5431P] where P=(Fo^2^+2Fc^2^)/3'
_refine_ls_weighting_scheme calc
_refine_ls_wR_factor_all 0.2348
_refine_ls_wR_factor_obs 0.1909
_reflns_number_observed 5739
_reflns_number_total 8329
_reflns_observed_criterion >2sigma(I)
_cod_data_source_file ic9900399_1.cif
_cod_data_source_block yy
_cod_depositor_comments
;
The following automatic conversions were performed:

'_refine_ls_weighting_scheme' value 'calc
w=1/[\s^2^(Fo^2^)+(0.1269P)^2^+3.5431P] where P=(Fo^2^+2Fc^2^)/3' was
changed to 'calc'. New tag '_refine_ls_weighting_details' was
created. The value of the new tag was set to
'w=1/[\s^2^(Fo^2^)+(0.1269P)^2^+3.5431P] where P=(Fo^2^+2Fc^2^)/3'.

Automatic conversion script
Id: cif_fix_values 3143 2015-03-26 13:38:13Z robertas 
;
_cod_database_code 4322134

loop_
_symmetry_equiv_pos_as_xyz
'x, y, z'
'-x, -y, -z'

loop_
_atom_site_aniso_label
_atom_site_aniso_U_11
_atom_site_aniso_U_22
_atom_site_aniso_U_33
_atom_site_aniso_U_23
_atom_site_aniso_U_13
_atom_site_aniso_U_12
Cu1 0.0361(4) 0.0591(5) 0.0507(5) 0.0248(3) 0.0111(3) 0.0118(3)
N1A 0.035(2) 0.054(3) 0.059(3) 0.021(2) 0.016(2) 0.014(2)
N2A 0.037(2) 0.063(3) 0.047(3) 0.019(2) 0.008(2) 0.014(2)
C1A 0.038(3) 0.049(3) 0.060(4) 0.012(3) 0.021(3) 0.009(3)
C2A 0.052(4) 0.065(4) 0.075(5) 0.011(4) 0.023(3) 0.001(3)
C3A 0.084(5) 0.052(4) 0.089(5) 0.012(4) 0.047(5) -0.003(4)
C4A 0.085(5) 0.053(4) 0.078(5) 0.028(4) 0.038(4) 0.013(4)
C5A 0.055(4) 0.052(4) 0.064(4) 0.024(3) 0.020(3) 0.018(3)
C6A 0.060(4) 0.066(4) 0.062(4) 0.029(3) 0.028(3) 0.027(3)
C7A 0.087(5) 0.096(6) 0.064(4) 0.042(4) 0.022(4) 0.035(5)
C8A 0.104(6) 0.106(7) 0.067(5) 0.048(5) 0.013(5) 0.033(5)
C9A 0.064(4) 0.106(6) 0.057(4) 0.032(4) -0.001(4) 0.022(4)
C10A 0.048(3) 0.076(4) 0.060(4) 0.022(3) 0.018(3) 0.014(3)
C11A 0.136(8) 0.088(6) 0.083(6) 0.059(5) 0.038(6) 0.025(6)
C12A 0.115(7) 0.071(5) 0.086(6) 0.038(5) 0.035(5) 0.005(5)
C1C 0.039(3) 0.051(4) 0.065(4) 0.010(3) 0.008(3) 0.006(3)
C2C 0.040(3) 0.055(4) 0.064(4) 0.020(3) 0.010(3) 0.011(3)
C3C 0.063(4) 0.076(5) 0.070(4) 0.027(4) 0.021(4) 0.012(4)
C4C 0.079(5) 0.084(5) 0.072(5) 0.031(4) 0.008(4) 0.017(4)
C5C 0.065(4) 0.079(5) 0.077(5) 0.032(4) -0.002(4) 0.021(4)
C6C 0.045(4) 0.058(4) 0.081(5) 0.006(4) 0.012(3) 0.011(3)
C7C 0.063(5) 0.112(7) 0.104(6) 0.029(5) 0.024(4) 0.045(5)
C1D 0.048(4) 0.101(6) 0.039(3) 0.011(4) 0.004(3) -0.002(4)
C2D 0.072(5) 0.088(5) 0.053(4) 0.030(4) -0.004(4) -0.021(4)
C3D 0.127(8) 0.109(7) 0.064(5) 0.039(5) -0.004(5) -0.028(6)
C4D 0.149(13) 0.165(13) 0.071(6) 0.050(7) -0.003(7) -0.085(10)
C5D 0.093(8) 0.192(14) 0.051(5) -0.002(7) 0.018(5) -0.080(9)
C6D 0.059(5) 0.130(8) 0.051(4) -0.012(5) 0.014(4) -0.028(5)
C7D 0.053(5) 0.202(12) 0.084(6) -0.044(7) 0.011(4) 0.018(6)
N1B 0.033(2) 0.051(3) 0.056(3) 0.025(2) 0.011(2) 0.010(2)
N2B 0.039(3) 0.052(3) 0.052(3) 0.018(2) 0.017(2) 0.006(2)
C1B 0.033(3) 0.057(4) 0.066(4) 0.028(3) 0.014(3) 0.013(3)
C2B 0.040(3) 0.072(4) 0.087(5) 0.035(4) 0.022(3) 0.019(3)
C3B 0.047(4) 0.081(5) 0.089(5) 0.051(4) 0.018(3) 0.027(3)
C4B 0.048(3) 0.061(4) 0.070(4) 0.034(3) 0.010(3) 0.010(3)
C5B 0.038(3) 0.050(3) 0.053(3) 0.021(3) 0.007(3) 0.003(3)
C6B 0.037(3) 0.050(3) 0.058(4) 0.022(3) 0.012(3) 0.005(3)
C7B 0.063(4) 0.061(4) 0.057(4) 0.032(3) 0.018(3) 0.008(3)
C8B 0.062(4) 0.084(5) 0.067(4) 0.041(4) 0.029(4) 0.015(4)
C9B 0.054(4) 0.070(4) 0.069(4) 0.026(3) 0.028(3) 0.011(3)
C10B 0.044(3) 0.052(3) 0.055(3) 0.015(3) 0.016(3) 0.005(3)
C11B 0.080(5) 0.085(5) 0.057(4) 0.041(4) 0.022(4) 0.017(4)
C12B 0.066(4) 0.078(5) 0.072(4) 0.047(4) 0.011(4) 0.014(4)
C1E 0.030(3) 0.074(4) 0.072(4) 0.033(4) 0.014(3) 0.020(3)
C2E 0.043(3) 0.072(4) 0.067(4) 0.029(3) 0.017(3) 0.022(3)
C3E 0.057(4) 0.092(5) 0.080(5) 0.052(4) 0.030(4) 0.032(4)
C4E 0.066(4) 0.131(7) 0.067(5) 0.050(5) 0.034(4) 0.037(5)
C5E 0.064(4) 0.101(6) 0.067(5) 0.024(4) 0.025(4) 0.029(4)
C6E 0.048(3) 0.074(5) 0.076(5) 0.026(4) 0.024(3) 0.024(3)
C7E 0.082(5) 0.087(6) 0.078(5) 0.021(4) 0.026(4) 0.024(4)
C1F 0.041(3) 0.067(4) 0.051(3) 0.013(3) 0.016(3) 0.011(3)
C2F 0.043(3) 0.059(4) 0.050(3) 0.007(3) 0.011(3) 0.017(3)
C3F 0.061(4) 0.061(4) 0.053(4) 0.011(3) 0.004(3) 0.015(3)
C4F 0.050(4) 0.100(6) 0.062(4) 0.016(4) 0.006(3) 0.037(4)
C5F 0.041(4) 0.116(7) 0.075(5) 0.024(5) 0.019(3) 0.018(4)
C6F 0.033(3) 0.080(5) 0.065(4) 0.018(3) 0.015(3) 0.009(3)
C7F 0.050(4) 0.112(6) 0.104(6) 0.040(5) 0.027(4) -0.004(4)
F1A 0.165(22) 0.356(37) 0.362(40) 0.326(36) 0.213(26) 0.200(24)
F2A 0.264(38) 0.148(18) 0.099(13) 0.027(11) 0.029(17) 0.032(21)
F3A 0.137(21) 0.275(34) 0.253(28) 0.215(27) 0.153(21) 0.129(21)
F4A 0.250(42) 0.121(17) 0.116(16) 0.016(13) -0.001(19) -0.004(20)
P1 0.0556(10) 0.0998(15) 0.0853(13) 0.0530(12) 0.0308(10) 0.0247(10)
F1 0.041(5) 0.211(17) 0.130(11) 0.111(12) 0.020(5) 0.019(6)
F2 0.183(21) 0.235(19) 0.168(14) -0.059(14) 0.061(14) 0.079(17)
F3 0.059(7) 0.131(13) 0.223(19) 0.088(13) -0.011(9) -0.014(7)
F4 0.182(16) 0.121(11) 0.155(13) 0.076(11) 0.108(14) 0.095(13)
F5 0.081(3) 0.211(6) 0.148(5) 0.135(5) 0.045(3) 0.042(4)
F6 0.105(4) 0.163(5) 0.194(6) 0.139(5) 0.077(4) 0.060(4)
C1 0.208(24) 0.085(12) 0.114(14) 0.047(11) 0.017(16) -0.001(14)

loop_
_atom_site_label
_atom_site_type_symbol
_atom_site_fract_x
_atom_site_fract_y
_atom_site_fract_z
_atom_site_U_iso_or_equiv
_atom_site_thermal_displace_type
_atom_site_occupancy
_atom_site_calc_flag
_atom_site_refinement_flags
_atom_site_disorder_group
Cu1 Cu 0.46341(6) 0.72126(5) 0.82378(5) 0.0483(3) Uani 1 d . .
N1A N 0.5667(4) 0.8647(3) 0.8535(3) 0.0488(12) Uani 1 d . .
N2A N 0.3794(4) 0.7372(4) 0.7017(3) 0.0506(12) Uani 1 d . .
C1A C 0.6640(5) 0.9222(4) 0.9277(4) 0.0501(14) Uani 1 d . .
C2A C 0.7396(6) 1.0014(5) 0.9225(5) 0.068(2) Uani 1 d . .
HA H 0.8113(6) 1.0405(5) 0.9753(5) 0.060 Uiso 1 d R .
C3A C 0.7109(7) 1.0229(5) 0.8436(6) 0.076(2) Uani 1 d . .
H3A H 0.7613(7) 1.0776(5) 0.8404(6) 0.080 Uiso 1 d R .
C4A C 0.6074(7) 0.9651(5) 0.7652(5) 0.069(2) Uani 1 d . .
C5A C 0.5390(6) 0.8838(4) 0.7725(5) 0.056(2) Uani 1 d . .
C6A C 0.4376(6) 0.8186(5) 0.6939(4) 0.058(2) Uani 1 d . .
C7A C 0.4021(7) 0.8412(6) 0.6115(5) 0.078(2) Uani 1 d . .
C8A C 0.2985(8) 0.7759(7) 0.5364(6) 0.091(3) Uani 1 d . .
H8A H 0.2705(8) 0.7874(7) 0.4783(6) 0.080 Uiso 1 d R .
C9A C 0.2394(7) 0.6970(6) 0.5460(5) 0.080(2) Uani 1 d . .
H9A H 0.1675(7) 0.6548(6) 0.4951(5) 0.080 Uiso 1 d R .
C10A C 0.2812(6) 0.6767(5) 0.6305(5) 0.062(2) Uani 1 d . .
C11A C 0.4716(10) 0.9259(7) 0.6073(6) 0.096(3) Uani 1 d . .
H11A H 0.4478(10) 0.9405(7) 0.5506(6) 0.100 Uiso 1 d R .
C12A C 0.5705(9) 0.9824(6) 0.6784(6) 0.090(2) Uani 1 d . .
H12A H 0.6168(9) 1.0369(6) 0.6719(6) 0.100 Uiso 1 d R .
C1C C 0.6866(5) 0.9020(4) 1.0162(5) 0.058(2) Uani 1 d . .
C2C C 0.6021(5) 0.9138(4) 1.0616(4) 0.055(2) Uani 1 d . .
H2C H 0.5292(5) 0.9316(4) 1.0335(4) 0.060 Uiso 1 d R .
C3C C 0.6221(6) 0.9011(5) 1.1474(5) 0.070(2) Uani 1 d . .
H3C H 0.5655(6) 0.9139(5) 1.1799(5) 0.070 Uiso 1 d R .
C4C C 0.7251(7) 0.8744(6) 1.1883(6) 0.082(2) Uani 1 d . .
H4C H 0.7377(7) 0.8623(6) 1.2460(6) 0.080 Uiso 1 d R .
C5C C 0.8075(7) 0.8589(6) 1.1410(5) 0.078(2) Uani 1 d . .
H5C H 0.8773(7) 0.8368(6) 1.1675(5) 0.080 Uiso 1 d R .
C6C C 0.7929(6) 0.8752(5) 1.0568(5) 0.068(2) Uani 1 d . .
C7C C 0.8868(7) 0.8597(7) 1.0100(6) 0.094(3) Uani 1 d . .
H7A H 0.8649(7) 0.8749(7) 0.9536(6) 0.100 Uiso 1 d R .
H7B H 0.9646(7) 0.9012(7) 1.0527(6) 0.100 Uiso 1 d R .
H7C H 0.8906(7) 0.7920(7) 0.9942(6) 0.100 Uiso 1 d R .
C1D C 0.2251(6) 0.5885(6) 0.6425(4) 0.071(2) Uani 1 d . .
C2D C 0.2951(7) 0.5244(6) 0.6628(5) 0.080(2) Uani 1 d . .
H2D H 0.3784(7) 0.5385(6) 0.6672(5) 0.080 Uiso 1 d R .
C3D C 0.2456(10) 0.4412(8) 0.6756(6) 0.113(4) Uani 1 d . .
H3D H 0.2931(10) 0.3950(8) 0.6860(6) 0.100 Uiso 1 d R .
C4D C 0.1277(14) 0.4231(11) 0.6735(8) 0.149(7) Uani 1 d . .
H4D H 0.0917(14) 0.3680(11) 0.6853(8) 0.120 Uiso 1 d R .
C5D C 0.0608(10) 0.4849(11) 0.6531(7) 0.137(6) Uani 1 d . .
H5D H -0.0206(10) 0.4718(11) 0.6532(7) 0.100 Uiso 1 d R .
C6D C 0.0999(7) 0.5682(8) 0.6340(5) 0.097(3) Uani 1 d . .
C7D C 0.0180(8) 0.6308(9) 0.6097(6) 0.141(5) Uani 1 d . .
H7D H -0.0616(8) 0.6048(9) 0.6081(6) 0.130 Uiso 1 d R .
H7E H 0.0489(8) 0.6969(9) 0.6549(6) 0.130 Uiso 1 d R .
H7F H 0.0137(8) 0.6309(9) 0.5484(6) 0.130 Uiso 1 d R .
N1B N 0.5849(4) 0.6376(3) 0.8584(3) 0.0461(11) Uani 1 d . .
N2B N 0.4149(4) 0.6973(3) 0.9290(3) 0.0482(12) Uani 1 d . .
C1B C 0.6614(5) 0.6001(4) 0.8175(4) 0.0512(14) Uani 1 d . .
C2B C 0.7449(5) 0.5534(5) 0.8604(5) 0.064(2) Uani 1 d . .
H2B H 0.7970(5) 0.5247(5) 0.8291(5) 0.060 Uiso 1 d R .
C3B C 0.7534(6) 0.5501(5) 0.9461(5) 0.068(2) Uani 1 d . .
H3B H 0.8134(6) 0.5212(5) 0.9762(5) 0.060 Uiso 1 d R .
C4B C 0.6740(6) 0.5883(5) 0.9907(5) 0.060(2) Uani 1 d . .
C5B C 0.5893(5) 0.6289(4) 0.9427(4) 0.0492(14) Uani 1 d . .
C6B C 0.4984(5) 0.6617(4) 0.9808(4) 0.0497(14) Uani 1 d . .
C7B C 0.4984(6) 0.6531(5) 1.0666(4) 0.059(2) Uani 1 d . .
C8B C 0.4077(6) 0.6842(5) 1.1001(5) 0.067(2) Uani 1 d . .
H8B H 0.4069(6) 0.6841(5) 1.1604(5) 0.060 Uiso 1 d R .
C9B C 0.3217(6) 0.7158(5) 1.0466(5) 0.063(2) Uani 1 d . .
H6B H 0.2563(6) 0.7333(5) 1.0673(5) 0.060 Uiso 1 d R .
C10B C 0.3250(5) 0.7210(4) 0.9604(4) 0.0524(14) Uani 1 d . .
C11B C 0.5878(7) 0.6127(6) 1.1143(5) 0.071(2) Uani 1 d . .
H11B H 0.5876(7) 0.6063(6) 1.1728(5) 0.080 Uiso 1 d R .
C12B C 0.6720(6) 0.5824(5) 1.0793(5) 0.071(2) Uani 1 d . .
H12B H 0.7322(6) 0.5567(5) 1.1137(5) 0.080 Uiso 1 d R .
C1E C 0.6611(5) 0.6103(5) 0.7271(5) 0.057(2) Uani 1 d . .
C2E C 0.6880(5) 0.7047(5) 0.7255(5) 0.059(2) Uani 1 d . .
H2E H 0.7010(5) 0.7605(5) 0.7812(5) 0.050 Uiso 1 d R .
C3E C 0.6974(6) 0.7192(6) 0.6451(5) 0.068(2) Uani 1 d . .
H3E H 0.7153(6) 0.7845(6) 0.6444(5) 0.060 Uiso 1 d R .
C4E C 0.6814(7) 0.6394(7) 0.5665(5) 0.081(2) Uani 1 d . .
H4E H 0.6908(7) 0.6490(7) 0.5115(5) 0.080 Uiso 1 d R .
C5E C 0.6526(7) 0.5455(7) 0.5676(5) 0.077(2) Uani 1 d . .
H5E H 0.6391(7) 0.4904(7) 0.5112(5) 0.080 Uiso 1 d R .
C6E C 0.6423(6) 0.5282(5) 0.6471(5) 0.065(2) Uani 1 d . .
C7E C 0.6037(8) 0.4247(6) 0.6429(6) 0.085(2) Uani 1 d . .
H7G H 0.6007(8) 0.4259(6) 0.7030(6) 0.090 Uiso 1 d R .
H7H H 0.5249(8) 0.3935(6) 0.5954(6) 0.090 Uiso 1 d R .
H7I H 0.6612(8) 0.3885(6) 0.6273(6) 0.090 Uiso 1 d R .
C1F C 0.2292(5) 0.7543(5) 0.9035(4) 0.055(2) Uani 1 d . .
C2F C 0.2587(5) 0.8303(5) 0.8723(4) 0.055(2) Uani 1 d . .
H2F H 0.3426(5) 0.8576(5) 0.8847(4) 0.060 Uiso 1 d R .
C3F C 0.1701(6) 0.8675(5) 0.8241(4) 0.064(2) Uani 1 d . .
H3F H 0.1910(6) 0.9196(5) 0.8026(4) 0.060 Uiso 1 d R .
C4F C 0.0480(6) 0.8258(6) 0.8068(5) 0.075(2) Uani 1 d . .
H4F H -0.0163(6) 0.8498(6) 0.7748(5) 0.080 Uiso 1 d R .
C5F C 0.0205(6) 0.7487(7) 0.8353(5) 0.080(2) Uani 1 d . .
H5F H -0.0632(6) 0.7214(7) 0.8231(5) 0.080 Uiso 1 d R .
C6F C 0.1064(5) 0.7100(5) 0.8813(5) 0.063(2) Uani 1 d . .
C7F C 0.0668(6) 0.6211(7) 0.9021(6) 0.090(2) Uani 1 d . .
H7J H -0.0202(6) 0.6030(7) 0.8810(6) 0.100 Uiso 1 d R .
H7K H 0.0956(6) 0.5675(7) 0.8700(6) 0.100 Uiso 1 d R .
H7L H 0.0993(6) 0.6359(7) 0.9689(6) 0.100 Uiso 1 d R .
P1A P 0.1249(10) 0.7259(9) 1.2391(9) 0.040 Uiso 0.00 d PG .
F1A F 0.0033(24) 0.7420(31) 1.2515(32) 0.204(17) Uani 0.40(2) d PG .
F2A F 0.1937(40) 0.8204(12) 1.3246(11) 0.185(14) Uani 0.40(2) d PG .
F3A F 0.2455(26) 0.7062(32) 1.2255(28) 0.164(14) Uani 0.40(2) d PG .
F4A F 0.0527(41) 0.6294(12) 1.1512(13) 0.189(16) Uani 0.40(2) d PG .
F5A F 0.1343(16) 0.6631(14) 1.3037(13) 0.040 Uiso 0.00 d PG .
F6A F 0.1166(16) 0.7838(13) 1.1715(12) 0.040 Uiso 0.00 d PG .
P1 P 0.12039(15) 0.72204(15) 1.23059(13) 0.0734(6) Uani 1 d G .
F1 F -0.0170(3) 0.6784(12) 1.1865(10) 0.119(7) Uani 0.60(2) d PG .
F2 F 0.1006(18) 0.8039(6) 1.3003(6) 0.225(11) Uani 0.60(2) d PG .
F3 F 0.2582(3) 0.7689(12) 1.2694(11) 0.150(10) Uani 0.60(2) d PG .
F4 F 0.1408(19) 0.6361(7) 1.1540(7) 0.129(7) Uani 0.60(2) d PG .
F5 F 0.1356(3) 0.6607(3) 1.2978(3) 0.127(2) Uani 1 d G .
F6 F 0.1077(3) 0.7798(3) 1.1620(3) 0.127(2) Uani 1 d G .
C1 C 0.5842(20) 0.8098(14) 0.3773(14) 0.146(9) Uani 0.60 d PG 1
H1 H 0.4975(20) 0.8340(20) 0.3659(21) 0.282(9) Uiso 0.60 d PG 1
H2 H 0.6034(24) 0.7923(32) 0.3101(12) 0.282(9) Uiso 0.60 d PG 1
H3 H 0.5699(23) 0.7406(20) 0.3922(29) 0.282(9) Uiso 0.60 d PG 1
C2 C 0.6882(20) 0.8899(15) 0.4587(18) 0.282(9) Uiso 0.60 d PG 1
H4 H 0.7026(27) 0.9581(13) 0.4423(38) 0.282(9) Uiso 0.60 d PG 1
H5 H 0.6685(22) 0.9057(40) 0.5257(17) 0.282(9) Uiso 0.60 d PG 1
O3 O 0.7951(19) 0.8546(12) 0.4693(11) 0.282(9) Uiso 0.60 d PG 1
C4 C 0.8981(20) 0.9229(17) 0.5431(16) 0.282(9) Uiso 0.60 d PG 1
H6 H 0.9145(25) 0.9915(18) 0.5276(35) 0.282(9) Uiso 0.60 d PG 1
H7 H 0.8805(23) 0.9391(38) 0.6110(13) 0.282(9) Uiso 0.60 d PG 1
C5 C 1.0068(20) 0.8764(23) 0.5473(20) 0.282(9) Uiso 0.60 d PG 1
H8 H 1.0906(19) 0.9274(26) 0.6045(21) 0.282(9) Uiso 0.60 d PG 1
H9 H 1.0243(22) 0.8586(41) 0.4794(22) 0.282(9) Uiso 0.60 d PG 1
H10 H 0.9908(25) 0.8069(24) 0.5615(37) 0.282(9) Uiso 0.60 d PG 1
C5X C 0.8845 0.9687 0.6835 0.162(12) Uiso 0.20 d PG 2
H8X H 0.9560(10) 1.0106(15) 0.7351(7) 0.162(12) Uiso 0.20 d PG 2
H9X H 0.8268(25) 1.0067(19) 0.6695(13) 0.162(12) Uiso 0.20 d PG 2
H10X H 0.8496(30) 0.9174(15) 0.7006(11) 0.162(12) Uiso 0.20 d PG 2
C1X C 0.6134(44) 0.8382(56) 0.4138(21) 0.162(12) Uiso 0.20 d PG 2
H1X H 0.5397(55) 0.8749(76) 0.3914(32) 0.162(12) Uiso 0.20 d PG 2
H2X H 0.6393(59) 0.8035(54) 0.3514(14) 0.162(12) Uiso 0.20 d PG 2
H3X H 0.5755(46) 0.7785(61) 0.4347(29) 0.162(12) Uiso 0.20 d PG 2
C2X C 0.7227(38) 0.9124(36) 0.4956(12) 0.162(12) Uiso 0.20 d PG 2
H4X H 0.7608(68) 0.9710(40) 0.4734(17) 0.162(12) Uiso 0.20 d PG 2
H5X H 0.6960(30) 0.9455(45) 0.5580(21) 0.162(12) Uiso 0.20 d PG 2
O3X O 0.8126(35) 0.8612(26) 0.5205(9) 0.162(12) Uiso 0.20 d PG 2
C4X C 0.9187(22) 0.9228(33) 0.5960(11) 0.162(12) Uiso 0.20 d PG 2
H6X H 0.9763(37) 0.8845(49) 0.6098(23) 0.162(12) Uiso 0.20 d PG 2
H7X H 0.9587(41) 0.9815(50) 0.5747(18) 0.162(12) Uiso 0.20 d PG 2
C1Y C 1.0738 0.9244 0.5826 0.168(11) Uiso 0.20 d PG 3
H1Y H 1.1074(15) 0.9377(26) 0.6596(5) 0.168(11) Uiso 0.20 d PG 3
H2Y H 1.1415(9) 0.8951(29) 0.5527(16) 0.168(11) Uiso 0.20 d PG 3
H3Y H 1.0705(24) 0.9968(10) 0.5745(27) 0.168(11) Uiso 0.20 d PG 3
C2Y C 0.9486(12) 0.8525(18) 0.5332(14) 0.168(11) Uiso 0.20 d PG 3
H4Y H 0.9537(37) 0.7800(24) 0.5407(38) 0.168(11) Uiso 0.20 d PG 3
H5Y H 0.8814(9) 0.8834(45) 0.5629(19) 0.168(11) Uiso 0.20 d PG 3
O3Y O 0.9114(17) 0.8389(25) 0.4360(10) 0.168(11) Uiso 0.20 d PG 3
C4Y C 0.7960(23) 0.7733(26) 0.3828(21) 0.168(11) Uiso 0.20 d PG 3
H6Y H 0.7753(31) 0.7669(43) 0.3178(18) 0.168(11) Uiso 0.20 d PG 3
H7Y H 0.7994(38) 0.7000(21) 0.3888(41) 0.168(11) Uiso 0.20 d PG 3
C5Y C 0.7010(10) 0.8148(43) 0.4217(31) 0.168(11) Uiso 0.20 d PG 3
H8Y H 0.6224(15) 0.7708(53) 0.3860(36) 0.168(11) Uiso 0.20 d PG 3
H9Y H 0.7219(11) 0.8215(60) 0.4868(31) 0.168(11) Uiso 0.20 d PG 3
H10Y H 0.6996(23) 0.8781(41) 0.4167(44) 0.168(11) Uiso 0.20 d PG 3

loop_
_atom_type_symbol
_atom_type_description
_atom_type_scat_dispersion_real
_atom_type_scat_dispersion_imag
_atom_type_scat_source
C C 0.0033 0.0016 'International Tables Vol C Tables 4.2.6.8 and 6.1.1.4'
H H 0.0000 0.0000 'International Tables Vol C Tables 4.2.6.8 and 6.1.1.4'
N N 0.0061 0.0033 'International Tables Vol C Tables 4.2.6.8 and 6.1.1.4'
F F 0.0171 0.0103 'International Tables Vol C Tables 4.2.6.8 and 6.1.1.4'
P P 0.1023 0.0942 'International Tables Vol C Tables 4.2.6.8 and 6.1.1.4'
Cu Cu 0.3201 1.2651 'International Tables Vol C Tables 4.2.6.8 and 6.1.1.4'
O O 0.0106 0.0060 'International Tables Vol C Tables 4.2.6.8 and 6.1.1.4'

loop_
_geom_angle_atom_site_label_1
_geom_angle_atom_site_label_2
_geom_angle_atom_site_label_3
_geom_angle
_geom_angle_site_symmetry_1
_geom_angle_site_symmetry_3
_geom_angle_publ_flag
N2A Cu1 N2B 136.4(2) . . ?
N2A Cu1 N1B 132.2(2) . . ?
N2B Cu1 N1B 82.0(2) . . ?
N2A Cu1 N1A 81.5(2) . . ?
N2B Cu1 N1A 117.3(2) . . ?
N1B Cu1 N1A 107.6(2) . . ?
C1A N1A C5A 119.5(5) . . ?
C1A N1A Cu1 130.3(4) . . ?
C5A N1A Cu1 108.4(4) . . ?
C10A N2A C6A 119.7(5) . . ?
C10A N2A Cu1 127.8(4) . . ?
C6A N2A Cu1 112.4(4) . . ?
N1A C1A C2A 120.9(6) . . ?
N1A C1A C1C 117.5(5) . . ?
C2A C1A C1C 121.5(6) . . ?
C3A C2A C1A 120.1(6) . . ?
C2A C3A C4A 120.2(6) . . ?
C3A C4A C5A 117.3(7) . . ?
C3A C4A C12A 123.9(7) . . ?
C5A C4A C12A 118.7(7) . . ?
N1A C5A C4A 121.9(6) . . ?
N1A C5A C6A 117.8(5) . . ?
C4A C5A C6A 120.4(6) . . ?
N2A C6A C7A 123.0(6) . . ?
N2A C6A C5A 118.4(5) . . ?
C7A C6A C5A 118.6(6) . . ?
C6A C7A C8A 116.5(7) . . ?
C6A C7A C11A 119.5(7) . . ?
C8A C7A C11A 124.0(7) . . ?
C9A C8A C7A 120.0(7) . . ?
C8A C9A C10A 121.0(7) . . ?
N2A C10A C9A 119.7(7) . . ?
N2A C10A C1D 116.9(6) . . ?
C9A C10A C1D 123.3(6) . . ?
C12A C11A C7A 121.4(7) . . ?
C11A C12A C4A 121.2(7) . . ?
C2C C1C C6C 119.7(6) . . ?
C2C C1C C1A 118.6(5) . . ?
C6C C1C C1A 121.6(6) . . ?
C3C C2C C1C 120.9(6) . . ?
C4C C3C C2C 120.3(7) . . ?
C3C C4C C5C 118.7(7) . . ?
C4C C5C C6C 122.4(7) . . ?
C5C C6C C1C 117.8(7) . . ?
C5C C6C C7C 120.1(7) . . ?
C1C C6C C7C 122.0(7) . . ?
C2D C1D C6D 119.8(9) . . ?
C2D C1D C10A 119.1(6) . . ?
C6D C1D C10A 121.1(8) . . ?
C3D C2D C1D 120.6(9) . . ?
C4D C3D C2D 120.7(12) . . ?
C5D C4D C3D 118.0(11) . . ?
C4D C5D C6D 125.9(11) . . ?
C5D C6D C1D 114.8(11) . . ?
C5D C6D C7D 121.9(10) . . ?
C1D C6D C7D 123.3(10) . . ?
C1B N1B C5B 118.2(5) . . ?
C1B N1B Cu1 131.8(4) . . ?
C5B N1B Cu1 109.8(4) . . ?
C10B N2B C6B 117.5(5) . . ?
C10B N2B Cu1 130.5(4) . . ?
C6B N2B Cu1 111.4(4) . . ?
N1B C1B C2B 121.0(6) . . ?
N1B C1B C1E 119.7(5) . . ?
C2B C1B C1E 119.2(5) . . ?
C3B C2B C1B 120.3(6) . . ?
C2B C3B C4B 120.1(6) . . ?
C5B C4B C3B 116.9(6) . . ?
C5B C4B C12B 119.4(6) . . ?
C3B C4B C12B 123.6(6) . . ?
N1B C5B C4B 123.3(6) . . ?
N1B C5B C6B 117.0(5) . . ?
C4B C5B C6B 119.7(6) . . ?
N2B C6B C7B 123.7(5) . . ?
N2B C6B C5B 117.2(5) . . ?
C7B C6B C5B 119.1(5) . . ?
C8B C7B C6B 117.2(6) . . ?
C8B C7B C11B 123.3(6) . . ?
C6B C7B C11B 119.5(6) . . ?
C9B C8B C7B 119.0(6) . . ?
C8B C9B C10B 121.1(6) . . ?
N2B C10B C9B 121.2(6) . . ?
N2B C10B C1F 119.1(5) . . ?
C9B C10B C1F 119.7(5) . . ?
C12B C11B C7B 121.5(6) . . ?
C11B C12B C4B 120.8(6) . . ?
C2E C1E C6E 120.3(6) . . ?
C2E C1E C1B 118.2(6) . . ?
C6E C1E C1B 121.3(6) . . ?
C3E C2E C1E 121.0(7) . . ?
C4E C3E C2E 119.5(7) . . ?
C3E C4E C5E 119.5(7) . . ?
C4E C5E C6E 122.5(7) . . ?
C1E C6E C5E 117.2(7) . . ?
C1E C6E C7E 122.2(6) . . ?
C5E C6E C7E 120.5(7) . . ?
C2F C1F C6F 119.5(6) . . ?
C2F C1F C10B 120.8(5) . . ?
C6F C1F C10B 119.7(6) . . ?
C3F C2F C1F 121.8(6) . . ?
C2F C3F C4F 117.9(7) . . ?
C5F C4F C3F 119.4(6) . . ?
C6F C5F C4F 123.5(7) . . ?
C5F C6F C1F 117.7(7) . . ?
C5F C6F C7F 119.3(6) . . ?
C1F C6F C7F 123.0(6) . . ?
F2 P1A F3 96.6(8) . . ?
F2 P1A F5 97.9(7) . . ?
F3 P1A F5 96.3(6) . . ?
F2 P1A F2A 40.8(12) . . ?
F3 P1A F2A 56.5(12) . . ?
F5 P1A F2A 93.8(9) . . ?
F2 P1A F1A 49.7(11) . . ?
F3 P1A F1A 146.2(12) . . ?
F5 P1A F1A 91.1(6) . . ?
F2A P1A F1A 90.1 . . ?
F2 P1A F6A 88.0(7) . . ?
F3 P1A F6A 83.1(7) . . ?
F5 P1A F6A 174.1(8) . . ?
F2A P1A F6A 90.8 . . ?
F1A P1A F6A 92.7 . . ?
F2 P1A F3A 131.9(12) . . ?
F3 P1A F3A 35.5(12) . . ?
F5 P1A F3A 87.9(6) . . ?
F2A P1A F3A 91.35(7) . . ?
F1A P1A F3A 178.23(11) . . ?
F6A P1A F3A 88.2 . . ?
F2 P1A F5A 94.8(7) . . ?
F3 P1A F5A 96.8(7) . . ?
F5 P1A F5A 3.1(8) . . ?
F2A P1A F5A 91.5 . . ?
F1A P1A F5A 89.0 . . ?
F6A P1A F5A 177.2 . . ?
F3A P1A F5A 90.0 . . ?
F2 P1A F4A 138.4(12) . . ?
F3 P1A F4A 124.2(12) . . ?
F5 P1A F4A 86.5(9) . . ?
F2A P1A F4A 179.2(3) . . ?
F1A P1A F4A 89.1 . . ?
F6A P1A F4A 89.0 . . ?
F3A P1A F4A 89.4 . . ?
F5A P1A F4A 88.8 . . ?
F2 P1A F1 90.0(6) . . ?
F3 P1A F1 168.6(8) . . ?
F5 P1A F1 92.1(6) . . ?
F2A P1A F1 130.8(13) . . ?
F1A P1A F1 40.9(13) . . ?
F6A P1A F1 87.8(7) . . ?
F3A P1A F1 137.7(13) . . ?
F5A P1A F1 92.0(7) . . ?
F4A P1A F1 48.5(13) . . ?
F2 P1A F6 90.2(5) . . ?
F3 P1A F6 86.6(5) . . ?
F5 P1A F6 171.0(10) . . ?
F2A P1A F6 94.9(8) . . ?
F1A P1A F6 91.3(7) . . ?
F6A P1A F6 4.4(8) . . ?
F3A P1A F6 89.5(7) . . ?
F5A P1A F6 173.6(8) . . ?
F4A P1A F6 84.8(8) . . ?
F1 P1A F6 84.0(5) . . ?
F2 P1A F4 171.9(8) . . ?
F3 P1A F4 87.3(6) . . ?
F5 P1A F4 88.7(6) . . ?
F2A P1A F4 143.8(12) . . ?
F1A P1A F4 125.9(13) . . ?
F6A P1A F4 85.4(7) . . ?
F3A P1A F4 52.6(13) . . ?
F5A P1A F4 91.8(7) . . ?
F4A P1A F4 36.9(13) . . ?
F1 P1A F4 85.1(6) . . ?
F6 P1A F4 82.9(5) . . ?
F1 F1A F2 128.7(12) . . ?
F1 F1A P1A 71.7(9) . . ?
F2 F1A P1A 58.1(6) . . ?
F1 F1A P1 67.8(10) . . ?
F2 F1A P1 61.7(5) . . ?
P1A F1A P1 4.5(5) . . ?
F2 F2A F3 120.9(11) . . ?
F2 F2A P1A 61.7(8) . . ?
F3 F2A P1A 60.5(7) . . ?
F2 F2A P1 61.7(7) . . ?
F3 F2A P1 60.0(6) . . ?
P1A F2A P1 2.3(3) . . ?
F3 F3A F4 133.8(12) . . ?
F3 F3A P1 72.1(7) . . ?
F4 F3A P1 63.2(9) . . ?
F3 F3A P1A 68.8(7) . . ?
F4 F3A P1A 67.1(9) . . ?
P1 F3A P1A 4.5(5) . . ?
F4 F4A F1 141.4(13) . . ?
F4 F4A P1 75.2(11) . . ?
F1 F4A P1 66.7(9) . . ?
F4 F4A P1A 75.7(9) . . ?
F1 F4A P1A 66.6(8) . . ?
P1 F4A P1A 2.6(4) . . ?
P1A F5A P1 3.7(5) . . ?
P1 F6A P1A 3.9(5) . . ?
F2 P1 F4A 140.7(14) . . ?
F2 P1 F6A 87.6(8) . . ?
F4A P1 F6A 95.4(7) . . ?
F2 P1 F1 89.5 . . ?
F4A P1 F1 51.2(14) . . ?
F6A P1 F1 92.5(8) . . ?
F2 P1 F3 91.2 . . ?
F4A P1 F3 128.1(14) . . ?
F6A P1 F3 83.6(8) . . ?
F1 P1 F3 176.0 . . ?
F2 P1 F3A 125.9(13) . . ?
F4A P1 F3A 93.4(7) . . ?
F6A P1 F3A 90.7(6) . . ?
F1 P1 F3A 144.6(13) . . ?
F3 P1 F3A 35.0(12) . . ?
F2 P1 F6 90.2 . . ?
F4A P1 F6 90.9(8) . . ?
F6A P1 F6 4.7(9) . . ?
F1 P1 F6 88.6 . . ?
F3 P1 F6 87.5 . . ?
F3A P1 F6 92.4(6) . . ?
F2 P1 F1A 48.3(12) . . ?
F4A P1 F1A 92.4(7) . . ?
F6A P1 F1A 94.7(6) . . ?
F1 P1 F1A 41.6(13) . . ?
F3 P1 F1A 139.5(13) . . ?
F3A P1 F1A 171.6(9) . . ?
F6 P1 F1A 93.5(6) . . ?
F2 P1 F4 178.3 . . ?
F4A P1 F4 39.2(14) . . ?
F6A P1 F4 90.8(8) . . ?
F1 P1 F4 90.3 . . ?
F3 P1 F4 88.9 . . ?
F3A P1 F4 54.4(12) . . ?
F6 P1 F4 88.2 . . ?
F1A P1 F4 131.7(13) . . ?
F2 P1 F5 91.9 . . ?
F4A P1 F5 87.9(8) . . ?
F6A P1 F5 175.4(8) . . ?
F1 P1 F5 92.1 . . ?
F3 P1 F5 91.9 . . ?
F3A P1 F5 85.9(6) . . ?
F6 P1 F5 177.8 . . ?
F1A P1 F5 88.3(6) . . ?
F4 P1 F5 89.7 . . ?
F2 P1 F5A 89.0(7) . . ?
F4A P1 F5A 89.9(6) . . ?
F6A P1 F5A 174.5(10) . . ?
F1 P1 F5A 91.8(7) . . ?
F3 P1 F5A 92.2(7) . . ?
F3A P1 F5A 87.8(5) . . ?
F6 P1 F5A 179.1(9) . . ?
F1A P1 F5A 86.2(5) . . ?
F4 P1 F5A 92.6(7) . . ?
F5 P1 F5A 2.9(7) . . ?
F2 P1 F2A 38.2(10) . . ?
F4A P1 F2A 175.3(7) . . ?
F6A P1 F2A 89.2(6) . . ?
F1 P1 F2A 127.5(11) . . ?
F3 P1 F2A 53.5(11) . . ?
F3A P1 F2A 87.7(6) . . ?
F6 P1 F2A 93.7(7) . . ?
F1A P1 F2A 86.0(7) . . ?
F4 P1 F2A 142.1(11) . . ?
F5 P1 F2A 87.6(7) . . ?
F5A P1 F2A 85.5(6) . . ?
F1A F1 F4A 131.8(11) . . ?
F1A F1 P1 70.6(7) . . ?
F4A F1 P1 62.0(8) . . ?
F1A F1 P1A 67.4(9) . . ?
F4A F1 P1A 64.9(8) . . ?
P1 F1 P1A 3.8(4) . . ?
F2A F2 F1A 148.5(12) . . ?
F2A F2 P1A 77.5(10) . . ?
F1A F2 P1A 72.2(10) . . ?
F2A F2 P1 80.1(10) . . ?
F1A F2 P1 70.1(10) . . ?
P1A F2 P1 3.7(5) . . ?
F3A F3 F2A 137.1(12) . . ?
F3A F3 P1A 75.8(11) . . ?
F2A F3 P1A 63.0(7) . . ?
F3A F3 P1 72.9(11) . . ?
F2A F3 P1 66.5(8) . . ?
P1A F3 P1 4.2(5) . . ?
F4A F4 F3A 127.4(11) . . ?
F4A F4 P1 65.6(9) . . ?
F3A F4 P1 62.4(6) . . ?
F4A F4 P1A 67.4(8) . . ?
F3A F4 P1A 60.3(7) . . ?
P1 F4 P1A 3.0(4) . . ?
P1A F5 P1 3.9(5) . . ?
P1 F6 P1A 3.5(5) . . ?
O3 C2 C1 108.0 . . ?
C4 O3 C2 113.1 . . ?
O3 C4 C5 108.0 . . ?
O3X C2X C1X 108.0 . . ?
C2X O3X C4X 113.1 . . ?
O3X C4X C5X 108.9 . . ?
O3Y C2Y C1Y 108.0 . . ?
C4Y O3Y C2Y 113.1 . . ?
O3Y C4Y C5Y 108.9 . . ?

loop_
_geom_bond_atom_site_label_1
_geom_bond_atom_site_label_2
_geom_bond_distance
_geom_bond_site_symmetry_2
_geom_bond_publ_flag
Cu1 N2A 2.006(5) . ?
Cu1 N2B 2.025(5) . ?
Cu1 N1B 2.077(4) . ?
Cu1 N1A 2.133(5) . ?
N1A C1A 1.336(7) . ?
N1A C5A 1.358(8) . ?
N2A C10A 1.334(8) . ?
N2A C6A 1.360(8) . ?
C1A C2A 1.413(9) . ?
C1A C1C 1.479(9) . ?
C2A C3A 1.344(10) . ?
C3A C4A 1.405(10) . ?
C4A C5A 1.409(9) . ?
C4A C12A 1.430(10) . ?
C5A C6A 1.422(9) . ?
C6A C7A 1.408(9) . ?
C7A C8A 1.413(12) . ?
C7A C11A 1.431(11) . ?
C8A C9A 1.348(11) . ?
C9A C10A 1.426(10) . ?
C10A C1D 1.469(10) . ?
C11A C12A 1.322(12) . ?
C1C C2C 1.391(9) . ?
C1C C6C 1.406(9) . ?
C2C C3C 1.389(9) . ?
C3C C4C 1.375(10) . ?
C4C C5C 1.395(11) . ?
C5C C6C 1.394(10) . ?
C6C C7C 1.510(10) . ?
C1D C2D 1.385(11) . ?
C1D C6D 1.433(11) . ?
C2D C3D 1.383(11) . ?
C3D C4D 1.38(2) . ?
C4D C5D 1.33(2) . ?
C5D C6D 1.40(2) . ?
C6D C7D 1.475(15) . ?
N1B C1B 1.340(7) . ?
N1B C5B 1.369(7) . ?
N2B C10B 1.342(8) . ?
N2B C6B 1.364(7) . ?
C1B C2B 1.412(8) . ?
C1B C1E 1.487(9) . ?
C2B C3B 1.350(9) . ?
C3B C4B 1.407(10) . ?
C4B C5B 1.393(8) . ?
C4B C12B 1.440(9) . ?
C5B C6B 1.447(8) . ?
C6B C7B 1.406(8) . ?
C7B C8B 1.398(10) . ?
C7B C11B 1.424(9) . ?
C8B C9B 1.358(9) . ?
C9B C10B 1.405(9) . ?
C10B C1F 1.473(9) . ?
C11B C12B 1.338(10) . ?
C1E C2E 1.392(9) . ?
C1E C6E 1.396(9) . ?
C2E C3E 1.388(9) . ?
C3E C4E 1.370(11) . ?
C4E C5E 1.386(11) . ?
C5E C6E 1.396(10) . ?
C6E C7E 1.506(10) . ?
C1F C2F 1.398(9) . ?
C1F C6F 1.408(9) . ?
C2F C3F 1.390(9) . ?
C3F C4F 1.408(10) . ?
C4F C5F 1.378(11) . ?
C5F C6F 1.368(10) . ?
C6F C7F 1.493(10) . ?
P1A F2 1.381(12) . ?
P1A F3 1.497(11) . ?
P1A F5 1.520(9) . ?
P1A F2A 1.53 . ?
P1A F1A 1.55 . ?
P1A F6A 1.55 . ?
P1A F3A 1.56 . ?
P1A F5A 1.57 . ?
P1A F4A 1.57 . ?
P1A F1 1.594(12) . ?
P1A F6 1.631(9) . ?
P1A F4 1.651(13) . ?
F1A F1 1.10(3) . ?
F1A F2 1.24(3) . ?
F1A P1 1.561(12) . ?
F2A F2 1.03(3) . ?
F2A F3 1.43(3) . ?
F2A P1 1.636(13) . ?
F3A F3 0.93(3) . ?
F3A F4 1.42(3) . ?
F3A P1 1.552(12) . ?
F4A F4 1.02(3) . ?
F4A F1 1.30(3) . ?
F4A P1 1.472(13) . ?
F5A P1 1.633(9) . ?
F6A P1 1.488(9) . ?
P1 F2 1.46 . ?
P1 F1 1.53 . ?
P1 F3 1.55 . ?
P1 F6 1.56 . ?
P1 F4 1.56 . ?
P1 F5 1.58 . ?
C1 C2 1.53 . ?
C2 O3 1.42 . ?
O3 C4 1.42 . ?
C4 C5 1.53 . ?
C5X C4X 1.54 . ?
C1X C2X 1.53 . ?
C2X O3X 1.42 . ?
O3X C4X 1.42 . ?
C1Y C2Y 1.53 . ?
C2Y O3Y 1.42 . ?
O3Y C4Y 1.42 . ?
C4Y C5Y 1.54 . ?
